data_1508408
loop_
_publ_author_name
'Schurz, Christian M.'
'Schleid, Thomas'

_publ_section_title
;
 Single Crystals of the Isotypic Series BaLu2Ch4 (Ch = S, Se and Te) with
 CaFe2O4-Type Structure
;
_journal_issue 3
_journal_name_full Crystals
_journal_page_first 78
_journal_page_last 86
_journal_paper_doi 10.3390/cryst1030078
_journal_volume 1
_journal_year 2012
_chemical_formula_sum 'Ba Lu2 S4'
_chemical_formula_weight 615.52
_chemical_name_systematic
; 
 ? 
;
_space_group_IT_number 62
_symmetry_cell_setting orthorhombic
_symmetry_space_group_name_Hall '-P 2ac 2n'
_symmetry_space_group_name_H-M 'P n m a'
_atom_sites_solution_primary direct
_atom_sites_solution_secondary difmap
_audit_creation_method SHELXL-97
_cell_angle_alpha 90.00
_cell_angle_beta 90.00
_cell_angle_gamma 90.00
_cell_formula_units_Z 4
_cell_length_a 12.1143(8)
_cell_length_b 3.9556(3)
_cell_length_c 14.2781(9)
_cell_measurement_reflns_used 8238
_cell_measurement_temperature 293(2)
_cell_measurement_theta_max 28.28
_cell_measurement_theta_min 0.41
_cell_volume 684.20(8)
_computing_cell_refinement 'HKL Scalepack (Otwinowski & Minor 1997)'
_computing_data_collection 'Collect (Nonius BV, 1997-2000)'
_computing_data_reduction 'HKL Denzo and Scalepack (Otwinowski & Minor 1997)'
_computing_structure_refinement 'SHELXL-97 (Sheldrick, 1997)'
_computing_structure_solution 'SHELXS-97 (Sheldrick, 1990)'
_diffrn_ambient_temperature 293(2)
_diffrn_measured_fraction_theta_full 0.988
_diffrn_measured_fraction_theta_max 0.988
_diffrn_measurement_device_type 'Kappa CCD (Nonius)'
_diffrn_measurement_method CCD
_diffrn_radiation_monochromator graphite
_diffrn_radiation_source 'fine-focus sealed tube'
_diffrn_radiation_type MoK\a
_diffrn_radiation_wavelength 0.71069
_diffrn_reflns_av_R_equivalents 0.0783
_diffrn_reflns_av_sigmaI/netI 0.0472
_diffrn_reflns_limit_h_max 16
_diffrn_reflns_limit_h_min -16
_diffrn_reflns_limit_k_max 5
_diffrn_reflns_limit_k_min -5
_diffrn_reflns_limit_l_max 18
_diffrn_reflns_limit_l_min -18
_diffrn_reflns_number 12319
_diffrn_reflns_theta_full 28.24
_diffrn_reflns_theta_max 28.24
_diffrn_reflns_theta_min 2.85
_exptl_absorpt_coefficient_mu 35.416
_exptl_absorpt_correction_T_max 0.18
_exptl_absorpt_correction_T_min 0.059
_exptl_absorpt_correction_type numerical
_exptl_absorpt_process_details
;with the help of the X-SHAPE soft ware by STOE, based on the program HABITUS
 by W. Herrendorf, Univ. Giessen, 1995
;
_exptl_crystal_colour colourless
_exptl_crystal_density_diffrn 5.975
_exptl_crystal_density_method 'not measured'
_exptl_crystal_description needle
_exptl_crystal_F_000 1048
_exptl_crystal_size_max 0.13
_exptl_crystal_size_mid 0.09
_exptl_crystal_size_min 0.05
_refine_diff_density_max 3.071
_refine_diff_density_min -2.688
_refine_diff_density_rms 0.634
_refine_ls_extinction_coef 0.0017(3)
_refine_ls_extinction_expression Fc^*^=kFc[1+0.001xFc^2^\l^3^/sin(2\q)]^-1/4^
_refine_ls_extinction_method SHELXL
_refine_ls_goodness_of_fit_ref 1.186
_refine_ls_hydrogen_treatment none
_refine_ls_matrix_type full
_refine_ls_number_parameters 44
_refine_ls_number_reflns 955
_refine_ls_number_restraints 0
_refine_ls_restrained_S_all 1.186
_refine_ls_R_factor_all 0.0739
_refine_ls_R_factor_gt 0.0643
_refine_ls_shift/su_max 0.000
_refine_ls_shift/su_mean 0.000
_refine_ls_structure_factor_coef Fsqd
_refine_ls_weighting_details 'calc w=1/[\s^2^(Fo^2^)+(0.0453P)^2^+67.9196P] where P=(Fo^2^+2Fc^2^)/3'
_refine_ls_weighting_scheme calc
_refine_ls_wR_factor_gt 0.1306
_refine_ls_wR_factor_ref 0.1361
_reflns_number_gt 860
_reflns_number_total 955
_reflns_threshold_expression >2sigma(I)
_cod_data_source_file BaLu2S4_Pnma_crystals-01-00078-s001_DC153.CIF
_cod_data_source_block balu2s4_chateigner_1508408
_cod_depositor_comments 'mistake in journal volume'
_cod_original_sg_symbol_H-M Pnma
_cod_database_code 1508408

loop_
_symmetry_equiv_pos_as_xyz
'x, y, z'
'-x+1/2, -y, z+1/2'
'x+1/2, -y+1/2, -z+1/2'
'-x, y+1/2, -z'
'-x, -y, -z'
'x-1/2, y, -z-1/2'
'-x-1/2, y-1/2, z-1/2'
'x, -y-1/2, z'

loop_
_atom_site_label
_atom_site_type_symbol
_atom_site_fract_x
_atom_site_fract_y
_atom_site_fract_z
_atom_site_U_iso_or_equiv
_atom_site_adp_type
_atom_site_occupancy
_atom_site_symmetry_multiplicity
_atom_site_calc_flag
_atom_site_refinement_flags
Ba Ba 0.24128(12) 0.2500 0.66285(11) 0.0154(4) Uani 1 2 d S
Lu1 Lu 0.07937(8) 0.2500 0.39920(7) 0.0140(3) Uani 1 2 d S
Lu2 Lu 0.56482(8) 0.2500 0.60849(7) 0.0146(3) Uani 1 2 d S
S1 S 0.0822(5) 0.2500 0.0759(4) 0.0142(12) Uani 1 2 d S
S2 S 0.2929(5) 0.2500 0.3412(4) 0.0149(12) Uani 1 2 d S
S3 S 0.3766(5) 0.2500 0.0236(4) 0.0132(12) Uani 1 2 d S
S4 S 0.4772(5) 0.2500 0.7829(4) 0.0137(12) Uani 1 2 d S

loop_
_atom_site_aniso_label
_atom_site_aniso_U_11
_atom_site_aniso_U_22
_atom_site_aniso_U_33
_atom_site_aniso_U_23
_atom_site_aniso_U_13
_atom_site_aniso_U_12
Ba 0.0118(7) 0.0150(7) 0.0194(7) 0.000 0.0001(5) 0.000
Lu1 0.0119(5) 0.0131(6) 0.0169(6) 0.000 0.0003(4) 0.000
Lu2 0.0126(5) 0.0143(6) 0.0168(6) 0.000 0.0001(4) 0.000
S1 0.012(3) 0.014(3) 0.017(3) 0.000 -0.002(2) 0.000
S2 0.007(2) 0.011(3) 0.027(3) 0.000 -0.002(2) 0.000
S3 0.010(2) 0.010(3) 0.019(3) 0.000 0.004(2) 0.000
S4 0.014(3) 0.013(3) 0.014(3) 0.000 0.003(2) 0.000

loop_
_atom_type_symbol
_atom_type_description
_atom_type_scat_dispersion_real
_atom_type_scat_dispersion_imag
_atom_type_scat_source
Ba Ba -0.3244 2.2819 'International Tables Vol C Tables 4.2.6.8 and 6.1.1.4'
Lu Lu -0.4720 5.8584 'International Tables Vol C Tables 4.2.6.8 and 6.1.1.4'
S S 0.1246 0.1234 'International Tables Vol C Tables 4.2.6.8 and 6.1.1.4'

loop_
_geom_angle_atom_site_label_1
_geom_angle_atom_site_label_2
_geom_angle_atom_site_label_3
_geom_angle
_geom_angle_site_symmetry_1
_geom_angle_site_symmetry_3
S3 Ba S3 77.88(14) 2 2_565
S3 Ba S1 116.82(16) 2 2_565
S3 Ba S1 70.50(14) 2_565 2_565
S3 Ba S1 70.50(14) 2 2
S3 Ba S1 116.82(16) 2_565 2
S1 Ba S1 77.30(14) 2_565 2
S3 Ba S2 145.02(15) 2 2_565
S3 Ba S2 93.13(12) 2_565 2_565
S1 Ba S2 90.77(12) 2_565 2_565
S1 Ba S2 140.65(16) 2 2_565
S3 Ba S2 93.13(12) 2 2
S3 Ba S2 145.02(15) 2_565 2
S1 Ba S2 140.65(16) 2_565 2
S1 Ba S2 90.77(12) 2 2
S2 Ba S2 74.95(14) 2_565 2
S3 Ba S4 72.99(14) 2 6_557
S3 Ba S4 72.99(14) 2_565 6_557
S1 Ba S4 138.47(9) 2_565 6_557
S1 Ba S4 138.47(9) 2 6_557
S2 Ba S4 72.05(13) 2_565 6_557
S2 Ba S4 72.05(13) 2 6_557
S3 Ba S4 135.57(10) 2 .
S3 Ba S4 135.57(10) 2_565 .
S1 Ba S4 67.83(14) 2_565 .
S1 Ba S4 67.83(14) 2 .
S2 Ba S4 72.93(13) 2_565 .
S2 Ba S4 72.93(13) 2 .
S4 Ba S4 135.44(6) 6_557 .
S3 Ba Lu2 106.25(12) 2 6_557
S3 Ba Lu2 106.25(12) 2_565 6_557
S1 Ba Lu2 134.28(9) 2_565 6_557
S1 Ba Lu2 134.28(9) 2 6_557
S2 Ba Lu2 43.51(8) 2_565 6_557
S2 Ba Lu2 43.51(8) 2 6_557
S4 Ba Lu2 43.18(11) 6_557 6_557
S4 Ba Lu2 92.26(11) . 6_557
S3 Ba Ba 51.06(7) 2 1_545
S3 Ba Ba 128.94(7) 2_565 1_545
S1 Ba Ba 128.65(7) 2_565 1_545
S1 Ba Ba 51.35(7) 2 1_545
S2 Ba Ba 127.47(7) 2_565 1_545
S2 Ba Ba 52.53(7) 2 1_545
S4 Ba Ba 90.000(1) 6_557 1_545
S4 Ba Ba 90.0 . 1_545
Lu2 Ba Ba 90.0 6_557 1_545
S3 Ba Ba 128.94(7) 2 1_565
S3 Ba Ba 51.06(7) 2_565 1_565
S1 Ba Ba 51.35(7) 2_565 1_565
S1 Ba Ba 128.65(7) 2 1_565
S2 Ba Ba 52.53(7) 2_565 1_565
S2 Ba Ba 127.47(7) 2 1_565
S4 Ba Ba 90.0 6_557 1_565
S4 Ba Ba 90.0 . 1_565
Lu2 Ba Ba 90.0 6_557 1_565
Ba Ba Ba 179.997(1) 1_545 1_565
S3 Ba Lu2 108.81(11) 2 .
S3 Ba Lu2 108.81(11) 2_565 .
S1 Ba Lu2 42.38(8) 2_565 .
S1 Ba Lu2 42.38(8) 2 .
S2 Ba Lu2 106.10(10) 2_565 .
S2 Ba Lu2 106.10(10) 2 .
S4 Ba Lu2 177.60(11) 6_557 .
S4 Ba Lu2 42.16(10) . .
Lu2 Ba Lu2 134.42(4) 6_557 .
Ba Ba Lu2 90.0 1_545 .
Ba Ba Lu2 90.0 1_565 .
S4 Lu1 S4 95.52(19) 2_554 2_564
S4 Lu1 S3 91.15(16) 2_554 6_556
S4 Lu1 S3 91.15(16) 2_564 6_556
S4 Lu1 S3 176.00(18) 2_554 2_565
S4 Lu1 S3 85.27(14) 2_564 2_565
S3 Lu1 S3 84.90(16) 6_556 2_565
S4 Lu1 S3 85.27(14) 2_554 2
S4 Lu1 S3 176.00(18) 2_564 2
S3 Lu1 S3 84.90(16) 6_556 2
S3 Lu1 S3 93.68(19) 2_565 2
S4 Lu1 S2 93.16(16) 2_554 .
S4 Lu1 S2 93.16(16) 2_564 .
S3 Lu1 S2 173.6(2) 6_556 .
S3 Lu1 S2 90.71(16) 2_565 .
S3 Lu1 S2 90.71(16) 2 .
S4 Lu1 Ba 132.04(10) 2_554 .
S4 Lu1 Ba 132.04(10) 2_564 .
S3 Lu1 Ba 93.36(13) 6_556 .
S3 Lu1 Ba 47.79(10) 2_565 .
S3 Lu1 Ba 47.79(10) 2 .
S2 Lu1 Ba 80.23(14) . .
S1 Lu2 S1 83.14(16) 6_656 2
S1 Lu2 S1 83.14(16) 6_656 2_565
S1 Lu2 S1 94.11(19) 2 2_565
S1 Lu2 S4 161.49(19) 6_656 .
S1 Lu2 S4 84.28(16) 2 .
S1 Lu2 S4 84.28(16) 2_565 .
S1 Lu2 S2 102.29(16) 6_656 5_666
S1 Lu2 S2 174.5(2) 2 5_666
S1 Lu2 S2 86.03(13) 2_565 5_666
S4 Lu2 S2 90.30(17) . 5_666
S1 Lu2 S2 102.29(16) 6_656 5_656
S1 Lu2 S2 86.03(13) 2 5_656
S1 Lu2 S2 174.5(2) 2_565 5_656
S4 Lu2 S2 90.30(17) . 5_656
S2 Lu2 S2 93.31(18) 5_666 5_656
S1 Lu2 Ba 142.22(14) 6_656 6_657
S1 Lu2 Ba 120.35(12) 2 6_657
S1 Lu2 Ba 120.35(12) 2_565 6_657
S4 Lu2 Ba 56.29(14) . 6_657
S2 Lu2 Ba 55.39(12) 5_666 6_657
S2 Lu2 Ba 55.39(12) 5_656 6_657
S1 Lu2 Ba 105.77(14) 6_656 .
S1 Lu2 Ba 52.19(11) 2 .
S1 Lu2 Ba 52.19(11) 2_565 .
S4 Lu2 Ba 55.73(14) . .
S2 Lu2 Ba 124.76(11) 5_666 .
S2 Lu2 Ba 124.76(11) 5_656 .
Ba Lu2 Ba 112.01(3) 6_657 .
Lu2 S1 Lu2 96.86(16) 6_556 2_554
Lu2 S1 Lu2 96.86(16) 6_556 2_564
Lu2 S1 Lu2 94.11(19) 2_554 2_564
Lu2 S1 Ba 116.41(17) 6_556 2_564
Lu2 S1 Ba 146.6(2) 2_554 2_564
Lu2 S1 Ba 85.43(7) 2_564 2_564
Lu2 S1 Ba 116.41(17) 6_556 2_554
Lu2 S1 Ba 85.43(7) 2_554 2_554
Lu2 S1 Ba 146.6(2) 2_564 2_554
Ba S1 Ba 77.30(14) 2_564 2_554
Lu1 S2 Lu2 121.53(16) . 5_666
Lu1 S2 Lu2 121.53(16) . 5_656
Lu2 S2 Lu2 93.31(18) 5_666 5_656
Lu1 S2 Ba 96.74(15) . 2_554
Lu2 S2 Ba 136.9(2) 5_666 2_554
Lu2 S2 Ba 81.10(9) 5_656 2_554
Lu1 S2 Ba 96.74(15) . 2_564
Lu2 S2 Ba 81.10(9) 5_666 2_564
Lu2 S2 Ba 136.9(2) 5_656 2_564
Ba S2 Ba 74.95(14) 2_554 2_564
Lu1 S3 Lu1 95.10(16) 6_656 2_554
Lu1 S3 Lu1 95.10(16) 6_656 2_564
Lu1 S3 Lu1 93.68(19) 2_554 2_564
Lu1 S3 Ba 98.95(16) 6_656 2_564
Lu1 S3 Ba 164.1(2) 2_554 2_564
Lu1 S3 Ba 92.56(4) 2_564 2_564
Lu1 S3 Ba 98.95(16) 6_656 2_554
Lu1 S3 Ba 92.56(4) 2_554 2_554
Lu1 S3 Ba 164.1(2) 2_564 2_554
Ba S3 Ba 77.87(14) 2_564 2_554
Lu1 S4 Lu1 95.51(19) 2_565 2
Lu1 S4 Lu2 132.24(10) 2_565 .
Lu1 S4 Lu2 132.24(10) 2 .
Lu1 S4 Ba 95.93(16) 2_565 6_657
Lu1 S4 Ba 95.93(16) 2 6_657
Lu2 S4 Ba 80.53(15) . 6_657
Lu1 S4 Ba 95.71(16) 2_565 .
Lu1 S4 Ba 95.71(16) 2 .
Lu2 S4 Ba 82.11(16) . .
Ba S4 Ba 162.6(2) 6_657 .

loop_
_geom_bond_atom_site_label_1
_geom_bond_atom_site_label_2
_geom_bond_distance
_geom_bond_site_symmetry_2
Ba S3 3.147(5) 2
Ba S3 3.147(5) 2_565
Ba S1 3.167(5) 2_565
Ba S1 3.167(5) 2
Ba S2 3.251(5) 2_565
Ba S2 3.251(5) 2
Ba S4 3.291(6) 6_557
Ba S4 3.333(6) .
Ba Lu2 3.9024(18) 6_557
Ba Ba 3.9556(3) 1_545
Ba Ba 3.9556(3) 1_565
Ba Lu2 3.9956(18) .
Lu1 S4 2.672(4) 2_554
Lu1 S4 2.672(4) 2_564
Lu1 S3 2.692(6) 6_556
Lu1 S3 2.711(4) 2_565
Lu1 S3 2.711(4) 2
Lu1 S2 2.717(6) .
Lu2 S1 2.640(6) 6_656
Lu2 S1 2.702(4) 2
Lu2 S1 2.702(4) 2_565
Lu2 S4 2.708(6) .
Lu2 S2 2.720(4) 5_666
Lu2 S2 2.720(4) 5_656
Lu2 Ba 3.9024(18) 6_657
S1 Lu2 2.640(6) 6_556
S1 Lu2 2.702(4) 2_554
S1 Lu2 2.702(4) 2_564
S1 Ba 3.167(5) 2_564
S1 Ba 3.167(5) 2_554
S2 Lu2 2.720(4) 5_666
S2 Lu2 2.720(4) 5_656
S2 Ba 3.251(5) 2_554
S2 Ba 3.251(5) 2_564
S3 Lu1 2.692(6) 6_656
S3 Lu1 2.711(4) 2_554
S3 Lu1 2.711(4) 2_564
S3 Ba 3.147(5) 2_564
S3 Ba 3.147(5) 2_554
S4 Lu1 2.672(4) 2_565
S4 Lu1 2.672(4) 2
S4 Ba 3.291(6) 6_657
